data_2228137
loop_
_publ_author_name
'Dardouri, Rchida'
'Ouazzani Chahdi, Fouad'
'Saffon, Natalie'
'Essassi, El Mokhtar'
'Ng, Seik Weng'

_publ_section_title
;
 3-(12-Bromododecyl)-1,5-dimethyl-1<i>H</i>-1,5-benzodiazepine-2,4(3<i>H</i>,5<i>H</i>)-dione
;
_journal_coeditor_code XU5050
_journal_issue 11
_journal_name_full 'Acta Crystallographica Section E'
_journal_page_first o2805
_journal_paper_doi 10.1107/S1600536810040134
_journal_volume 66
_journal_year 2010
_chemical_formula_iupac 'C23 H35 Br N2 O2'
_chemical_formula_moiety 'C23 H35 Br N2 O2'
_chemical_formula_sum 'C23 H35 Br N2 O2'
_chemical_formula_weight 451.44
_chemical_name_systematic
;
3-(12-Bromododecyl)-1,5-dimethyl-1<i>H</i>-1,5-benzodiazepine-
2,4(3<i>H</i>,5<i>H</i>)-dione
;
_space_group_IT_number 14
_symmetry_cell_setting monoclinic
_symmetry_space_group_name_Hall '-P 2yn'
_symmetry_space_group_name_H-M 'P 1 21/n 1'
_atom_sites_solution_hydrogens geom
_atom_sites_solution_primary direct
_atom_sites_solution_secondary difmap
_audit_creation_method SHELXL-97
_cell_angle_alpha 90.00
_cell_angle_beta 95.2130(10)
_cell_angle_gamma 90.00
_cell_formula_units_Z 4
_cell_length_a 7.59710(10)
_cell_length_b 10.5032(2)
_cell_length_c 28.7129(5)
_cell_measurement_reflns_used 5655
_cell_measurement_temperature 293(2)
_cell_measurement_theta_max 25.4
_cell_measurement_theta_min 2.4
_cell_volume 2281.64(7)
_computing_cell_refinement 'SAINT (Bruker, 2008)'
_computing_data_collection 'APEX2 (Bruker, 2008)'
_computing_data_reduction 'SAINT (Bruker, 2008)'
_computing_molecular_graphics 'X-SEED (Barbour, 2001)'
_computing_publication_material 'publCIF (Westrip, 2010)'
_computing_structure_refinement 'SHELXL97 (Sheldrick, 2008)'
_computing_structure_solution 'SHELXS97 (Sheldrick, 2008)'
_diffrn_ambient_temperature 293(2)
_diffrn_measured_fraction_theta_full 0.997
_diffrn_measured_fraction_theta_max 0.997
_diffrn_measurement_device_type 'Bruker X8 APEXII'
_diffrn_measurement_method '\f and \w scans'
_diffrn_radiation_monochromator graphite
_diffrn_radiation_source 'fine-focus sealed tube'
_diffrn_radiation_type MoK\a
_diffrn_radiation_wavelength 0.71073
_diffrn_reflns_av_R_equivalents 0.0367
_diffrn_reflns_av_sigmaI/netI 0.0438
_diffrn_reflns_limit_h_max 10
_diffrn_reflns_limit_h_min -10
_diffrn_reflns_limit_k_max 12
_diffrn_reflns_limit_k_min -14
_diffrn_reflns_limit_l_max 40
_diffrn_reflns_limit_l_min -40
_diffrn_reflns_number 24581
_diffrn_reflns_theta_full 29.99
_diffrn_reflns_theta_max 29.99
_diffrn_reflns_theta_min 2.72
_diffrn_standards_decay_% 0
_diffrn_standards_interval_count 0
_diffrn_standards_interval_time 0
_diffrn_standards_number 0
_exptl_absorpt_coefficient_mu 1.822
_exptl_absorpt_correction_T_max 0.8388
_exptl_absorpt_correction_T_min 0.6110
_exptl_absorpt_correction_type multi-scan
_exptl_absorpt_process_details '(SADABS; Sheldrick, 1996)'
_exptl_crystal_colour Colorless
_exptl_crystal_density_diffrn 1.314
_exptl_crystal_density_method 'not measured'
_exptl_crystal_description Prism
_exptl_crystal_F_000 952
_exptl_crystal_size_max 0.30
_exptl_crystal_size_mid 0.20
_exptl_crystal_size_min 0.10
_refine_diff_density_max 0.614
_refine_diff_density_min -0.230
_refine_ls_extinction_method none
_refine_ls_goodness_of_fit_ref 0.991
_refine_ls_hydrogen_treatment constr
_refine_ls_matrix_type full
_refine_ls_number_parameters 255
_refine_ls_number_reflns 6634
_refine_ls_number_restraints 0
_refine_ls_restrained_S_all 0.991
_refine_ls_R_factor_all 0.0742
_refine_ls_R_factor_gt 0.0391
_refine_ls_shift/su_max 0.001
_refine_ls_shift/su_mean 0.001
_refine_ls_structure_factor_coef Fsqd
_refine_ls_weighting_details 'calc w=1/[\s^2^(Fo^2^)+(0.0518P)^2^] where P=(Fo^2^+2Fc^2^)/3'
_refine_ls_weighting_scheme calc
_refine_ls_wR_factor_gt 0.0861
_refine_ls_wR_factor_ref 0.0985
_reflns_number_gt 4370
_reflns_number_total 6634
_reflns_threshold_expression I>2\s(I)
_cod_data_source_file xu5050.cif
_cod_data_source_block I
_cod_original_sg_symbol_H-M 'P 21/n'
_cod_database_code 2228137
_cod_database_fobs_code 2228137

loop_
_symmetry_equiv_pos_as_xyz
'x, y, z'
'-x+1/2, y+1/2, -z+1/2'
'-x, -y, -z'
'x-1/2, -y-1/2, z-1/2'

loop_
_atom_site_type_symbol
_atom_site_label
_atom_site_fract_x
_atom_site_fract_y
_atom_site_fract_z
_atom_site_U_iso_or_equiv
_atom_site_adp_type
_atom_site_calc_flag
_atom_site_refinement_flags
_atom_site_occupancy
_atom_site_disorder_assembly
_atom_site_disorder_group
Br Br1 1.65169(3) 1.558652(19) 0.586300(7) 0.04634(9) Uani d . 1 . .
N N1 0.0090(2) 0.57047(12) 0.26467(5) 0.0294(3) Uani d . 1 . .
N N2 -0.32138(19) 0.57806(12) 0.30691(5) 0.0291(3) Uani d . 1 . .
O O1 0.08035(17) 0.77902(11) 0.26153(4) 0.0368(3) Uani d . 1 . .
O O2 -0.35919(17) 0.78733(11) 0.32234(5) 0.0411(3) Uani d . 1 . .
C C1 -0.0532(2) 0.46396(15) 0.28941(6) 0.0276(4) Uani d . 1 . .
C C2 0.0475(2) 0.35221(16) 0.29190(7) 0.0350(4) Uani d . 1 . .
H H2 0.1551 0.3497 0.2788 0.042 Uiso calc R 1 . .
C C3 -0.0126(3) 0.24597(17) 0.31369(7) 0.0411(5) Uani d . 1 . .
H H3 0.0549 0.1720 0.3154 0.049 Uiso calc R 1 . .
C C4 -0.1723(3) 0.24865(17) 0.33297(7) 0.0407(5) Uani d . 1 . .
H H4 -0.2131 0.1762 0.3472 0.049 Uiso calc R 1 . .
C C5 -0.2713(3) 0.35867(16) 0.33120(7) 0.0347(4) Uani d . 1 . .
H H5 -0.3781 0.3605 0.3447 0.042 Uiso calc R 1 . .
C C6 -0.2126(2) 0.46761(15) 0.30930(6) 0.0266(4) Uani d . 1 . .
C C7 0.0742(3) 0.54706(17) 0.21882(6) 0.0355(4) Uani d . 1 . .
H H7A 0.0659 0.6240 0.2007 0.053 Uiso calc R 1 . .
H H7B 0.0041 0.4819 0.2027 0.053 Uiso calc R 1 . .
H H7C 0.1953 0.5200 0.2231 0.053 Uiso calc R 1 . .
C C8 0.0180(2) 0.69084(15) 0.28235(6) 0.0285(4) Uani d . 1 . .
C C9 -0.0598(2) 0.70942(15) 0.32913(6) 0.0273(4) Uani d . 1 . .
H H9 -0.0165 0.6412 0.3505 0.033 Uiso calc R 1 . .
C C10 -0.2600(2) 0.69690(16) 0.31965(6) 0.0292(4) Uani d . 1 . .
C C11 -0.5119(2) 0.56279(17) 0.29472(7) 0.0350(4) Uani d . 1 . .
H H11A -0.5592 0.6397 0.2805 0.053 Uiso calc R 1 . .
H H11B -0.5690 0.5454 0.3225 0.053 Uiso calc R 1 . .
H H11C -0.5320 0.4933 0.2732 0.053 Uiso calc R 1 . .
C C12 -0.0055(2) 0.83761(16) 0.35126(7) 0.0327(4) Uani d . 1 . .
H H12A -0.0200 0.9037 0.3276 0.039 Uiso calc R 1 . .
H H12B -0.0823 0.8576 0.3755 0.039 Uiso calc R 1 . .
C C13 0.1849(2) 0.83595(15) 0.37232(6) 0.0329(4) Uani d . 1 . .
H H13A 0.2597 0.8092 0.3485 0.039 Uiso calc R 1 . .
H H13B 0.1965 0.7732 0.3972 0.039 Uiso calc R 1 . .
C C14 0.2511(2) 0.96386(16) 0.39196(7) 0.0328(4) Uani d . 1 . .
H H14A 0.2437 1.0262 0.3669 0.039 Uiso calc R 1 . .
H H14B 0.1745 0.9921 0.4152 0.039 Uiso calc R 1 . .
C C15 0.4398(3) 0.95858(15) 0.41418(7) 0.0335(4) Uani d . 1 . .
H H15A 0.5142 0.9229 0.3918 0.040 Uiso calc R 1 . .
H H15B 0.4446 0.9015 0.4408 0.040 Uiso calc R 1 . .
C C16 0.5151(3) 1.08722(16) 0.43040(7) 0.0348(4) Uani d . 1 . .
H H16A 0.5133 1.1439 0.4037 0.042 Uiso calc R 1 . .
H H16B 0.4398 1.1239 0.4524 0.042 Uiso calc R 1 . .
C C17 0.7028(3) 1.07876(15) 0.45343(7) 0.0354(4) Uani d . 1 . .
H H17A 0.7779 1.0431 0.4312 0.043 Uiso calc R 1 . .
H H17B 0.7045 1.0206 0.4797 0.043 Uiso calc R 1 . .
C C18 0.7796(3) 1.20563(16) 0.47064(7) 0.0365(4) Uani d . 1 . .
H H18A 0.7819 1.2629 0.4442 0.044 Uiso calc R 1 . .
H H18B 0.7025 1.2427 0.4921 0.044 Uiso calc R 1 . .
C C19 0.9648(3) 1.19565(16) 0.49503(7) 0.0383(4) Uani d . 1 . .
H H19A 1.0418 1.1593 0.4734 0.046 Uiso calc R 1 . .
H H19B 0.9625 1.1373 0.5212 0.046 Uiso calc R 1 . .
C C20 1.0436(3) 1.32136(16) 0.51308(7) 0.0362(4) Uani d . 1 . .
H H20A 1.0439 1.3808 0.4872 0.043 Uiso calc R 1 . .
H H20B 0.9696 1.3568 0.5357 0.043 Uiso calc R 1 . .
C C21 1.2304(3) 1.30689(16) 0.53584(7) 0.0370(4) Uani d . 1 . .
H H21A 1.3013 1.2651 0.5139 0.044 Uiso calc R 1 . .
H H21B 1.2278 1.2516 0.5628 0.044 Uiso calc R 1 . .
C C22 1.3211(3) 1.43160(15) 0.55161(7) 0.0365(4) Uani d . 1 . .
H H22A 1.3216 1.4894 0.5253 0.044 Uiso calc R 1 . .
H H22B 1.2569 1.4718 0.5753 0.044 Uiso calc R 1 . .
C C23 1.5070(3) 1.40468(18) 0.57104(7) 0.0409(5) Uani d . 1 . .
H H23A 1.5643 1.3542 0.5485 0.049 Uiso calc R 1 . .
H H23B 1.5038 1.3539 0.5992 0.049 Uiso calc R 1 . .

loop_
_atom_site_aniso_label
_atom_site_aniso_U_11
_atom_site_aniso_U_22
_atom_site_aniso_U_33
_atom_site_aniso_U_12
_atom_site_aniso_U_13
_atom_site_aniso_U_23
Br1 0.05160(15) 0.04100(12) 0.04792(14) -0.01138(9) 0.01260(10) -0.00678(9)
N1 0.0297(8) 0.0275(7) 0.0323(8) -0.0030(6) 0.0092(6) -0.0026(6)
N2 0.0229(7) 0.0252(7) 0.0392(8) 0.0003(5) 0.0030(6) -0.0004(6)
O1 0.0387(7) 0.0305(6) 0.0421(7) -0.0073(5) 0.0089(6) 0.0033(5)
O2 0.0327(7) 0.0307(7) 0.0598(9) 0.0082(6) 0.0037(6) -0.0064(6)
C1 0.0281(9) 0.0249(8) 0.0300(9) -0.0010(7) 0.0030(7) -0.0014(6)
C2 0.0304(10) 0.0325(9) 0.0428(11) 0.0046(7) 0.0072(8) -0.0037(8)
C3 0.0466(12) 0.0276(9) 0.0492(12) 0.0100(8) 0.0057(9) 0.0017(8)
C4 0.0507(12) 0.0294(9) 0.0433(11) -0.0005(8) 0.0114(9) 0.0078(8)
C5 0.0340(10) 0.0311(9) 0.0405(10) -0.0021(7) 0.0116(8) 0.0013(7)
C6 0.0257(9) 0.0238(8) 0.0305(9) 0.0006(6) 0.0029(7) -0.0015(6)
C7 0.0343(10) 0.0403(10) 0.0331(10) -0.0048(8) 0.0097(8) -0.0036(8)
C8 0.0230(9) 0.0274(8) 0.0348(9) -0.0007(7) 0.0002(7) -0.0007(7)
C9 0.0255(9) 0.0239(8) 0.0323(9) 0.0008(6) 0.0015(7) -0.0024(6)
C10 0.0286(9) 0.0275(8) 0.0317(9) 0.0023(7) 0.0041(7) -0.0009(7)
C11 0.0254(9) 0.0361(9) 0.0431(11) -0.0003(8) 0.0002(8) -0.0007(8)
C12 0.0322(10) 0.0257(8) 0.0402(10) 0.0003(7) 0.0031(8) -0.0054(7)
C13 0.0360(10) 0.0253(8) 0.0371(10) -0.0006(7) 0.0017(8) -0.0047(7)
C14 0.0375(10) 0.0258(8) 0.0351(10) -0.0005(7) 0.0034(8) -0.0030(7)
C15 0.0396(11) 0.0257(9) 0.0345(10) -0.0019(7) 0.0000(8) -0.0036(7)
C16 0.0414(11) 0.0252(9) 0.0378(10) -0.0010(7) 0.0038(8) -0.0046(7)
C17 0.0426(11) 0.0263(9) 0.0366(10) -0.0045(7) -0.0009(8) -0.0050(7)
C18 0.0429(11) 0.0252(9) 0.0412(10) -0.0027(8) 0.0024(9) -0.0049(7)
C19 0.0449(11) 0.0287(9) 0.0400(11) -0.0014(8) -0.0025(9) -0.0040(8)
C20 0.0419(11) 0.0281(9) 0.0384(10) -0.0033(8) 0.0028(8) -0.0039(7)
C21 0.0454(11) 0.0271(9) 0.0377(10) -0.0014(8) -0.0006(9) -0.0021(7)
C22 0.0435(11) 0.0272(9) 0.0384(10) -0.0023(8) 0.0023(9) -0.0027(7)
C23 0.0442(12) 0.0322(9) 0.0457(11) -0.0041(8) 0.0003(9) -0.0067(8)

loop_
_atom_type_symbol
_atom_type_description
_atom_type_scat_dispersion_real
_atom_type_scat_dispersion_imag
_atom_type_scat_source
C C 0.0033 0.0016 'International Tables Vol C Tables 4.2.6.8 and 6.1.1.4'
H H 0.0000 0.0000 'International Tables Vol C Tables 4.2.6.8 and 6.1.1.4'
N N 0.0061 0.0033 'International Tables Vol C Tables 4.2.6.8 and 6.1.1.4'
O O 0.0106 0.0060 'International Tables Vol C Tables 4.2.6.8 and 6.1.1.4'
Br Br -0.2901 2.4595 'International Tables Vol C Tables 4.2.6.8 and 6.1.1.4'

loop_
_geom_angle_atom_site_label_1
_geom_angle_atom_site_label_2
_geom_angle_atom_site_label_3
_geom_angle_site_symmetry_1
_geom_angle_site_symmetry_3
_geom_angle
_geom_angle_publ_flag
C8 N1 C1 . . 123.32(14) ?
C8 N1 C7 . . 118.69(14) ?
C1 N1 C7 . . 117.93(13) ?
C10 N2 C6 . . 123.20(14) ?
C10 N2 C11 . . 117.90(14) ?
C6 N2 C11 . . 118.61(13) ?
C6 C1 C2 . . 119.76(15) ?
C6 C1 N1 . . 121.61(15) ?
C2 C1 N1 . . 118.59(15) ?
C3 C2 C1 . . 120.02(17) ?
C3 C2 H2 . . 120.0 ?
C1 C2 H2 . . 120.0 ?
C2 C3 C4 . . 120.41(17) ?
C2 C3 H3 . . 119.8 ?
C4 C3 H3 . . 119.8 ?
C5 C4 C3 . . 120.00(17) ?
C5 C4 H4 . . 120.0 ?
C3 C4 H4 . . 120.0 ?
C4 C5 C6 . . 120.50(17) ?
C4 C5 H5 . . 119.7 ?
C6 C5 H5 . . 119.7 ?
C1 C6 C5 . . 119.30(15) ?
C1 C6 N2 . . 121.91(14) ?
C5 C6 N2 . . 118.76(15) ?
N1 C7 H7A . . 109.5 ?
N1 C7 H7B . . 109.5 ?
H7A C7 H7B . . 109.5 ?
N1 C7 H7C . . 109.5 ?
H7A C7 H7C . . 109.5 ?
H7B C7 H7C . . 109.5 ?
O1 C8 N1 . . 122.01(16) ?
O1 C8 C9 . . 122.12(15) ?
N1 C8 C9 . . 115.85(14) ?
C10 C9 C8 . . 106.92(14) ?
C10 C9 C12 . . 112.15(14) ?
C8 C9 C12 . . 111.47(14) ?
C10 C9 H9 . . 108.7 ?
C8 C9 H9 . . 108.7 ?
C12 C9 H9 . . 108.7 ?
O2 C10 N2 . . 121.92(16) ?
O2 C10 C9 . . 122.23(15) ?
N2 C10 C9 . . 115.83(14) ?
N2 C11 H11A . . 109.5 ?
N2 C11 H11B . . 109.5 ?
H11A C11 H11B . . 109.5 ?
N2 C11 H11C . . 109.5 ?
H11A C11 H11C . . 109.5 ?
H11B C11 H11C . . 109.5 ?
C13 C12 C9 . . 111.55(14) ?
C13 C12 H12A . . 109.3 ?
C9 C12 H12A . . 109.3 ?
C13 C12 H12B . . 109.3 ?
C9 C12 H12B . . 109.3 ?
H12A C12 H12B . . 108.0 ?
C12 C13 C14 . . 114.09(14) ?
C12 C13 H13A . . 108.7 ?
C14 C13 H13A . . 108.7 ?
C12 C13 H13B . . 108.7 ?
C14 C13 H13B . . 108.7 ?
H13A C13 H13B . . 107.6 ?
C15 C14 C13 . . 113.01(14) ?
C15 C14 H14A . . 109.0 ?
C13 C14 H14A . . 109.0 ?
C15 C14 H14B . . 109.0 ?
C13 C14 H14B . . 109.0 ?
H14A C14 H14B . . 107.8 ?
C14 C15 C16 . . 114.23(14) ?
C14 C15 H15A . . 108.7 ?
C16 C15 H15A . . 108.7 ?
C14 C15 H15B . . 108.7 ?
C16 C15 H15B . . 108.7 ?
H15A C15 H15B . . 107.6 ?
C17 C16 C15 . . 113.12(14) ?
C17 C16 H16A . . 109.0 ?
C15 C16 H16A . . 109.0 ?
C17 C16 H16B . . 109.0 ?
C15 C16 H16B . . 109.0 ?
H16A C16 H16B . . 107.8 ?
C16 C17 C18 . . 114.08(14) ?
C16 C17 H17A . . 108.7 ?
C18 C17 H17A . . 108.7 ?
C16 C17 H17B . . 108.7 ?
C18 C17 H17B . . 108.7 ?
H17A C17 H17B . . 107.6 ?
C19 C18 C17 . . 113.72(15) ?
C19 C18 H18A . . 108.8 ?
C17 C18 H18A . . 108.8 ?
C19 C18 H18B . . 108.8 ?
C17 C18 H18B . . 108.8 ?
H18A C18 H18B . . 107.7 ?
C18 C19 C20 . . 114.64(15) ?
C18 C19 H19A . . 108.6 ?
C20 C19 H19A . . 108.6 ?
C18 C19 H19B . . 108.6 ?
C20 C19 H19B . . 108.6 ?
H19A C19 H19B . . 107.6 ?
C21 C20 C19 . . 112.58(15) ?
C21 C20 H20A . . 109.1 ?
C19 C20 H20A . . 109.1 ?
C21 C20 H20B . . 109.1 ?
C19 C20 H20B . . 109.1 ?
H20A C20 H20B . . 107.8 ?
C20 C21 C22 . . 114.90(15) ?
C20 C21 H21A . . 108.5 ?
C22 C21 H21A . . 108.5 ?
C20 C21 H21B . . 108.5 ?
C22 C21 H21B . . 108.5 ?
H21A C21 H21B . . 107.5 ?
C23 C22 C21 . . 109.44(14) ?
C23 C22 H22A . . 109.8 ?
C21 C22 H22A . . 109.8 ?
C23 C22 H22B . . 109.8 ?
C21 C22 H22B . . 109.8 ?
H22A C22 H22B . . 108.2 ?
C22 C23 Br1 . . 114.43(12) ?
C22 C23 H23A . . 108.7 ?
Br1 C23 H23A . . 108.7 ?
C22 C23 H23B . . 108.7 ?
Br1 C23 H23B . . 108.7 ?
H23A C23 H23B . . 107.6 ?

loop_
_geom_bond_atom_site_label_1
_geom_bond_atom_site_label_2
_geom_bond_site_symmetry_2
_geom_bond_distance
_geom_bond_publ_flag
Br1 C23 . 1.9818(19) ?
N1 C8 . 1.362(2) ?
N1 C1 . 1.428(2) ?
N1 C7 . 1.469(2) ?
N2 C10 . 1.371(2) ?
N2 C6 . 1.423(2) ?
N2 C11 . 1.466(2) ?
O1 C8 . 1.221(2) ?
O2 C10 . 1.219(2) ?
C1 C6 . 1.386(2) ?
C1 C2 . 1.399(2) ?
C2 C3 . 1.377(3) ?
C2 H2 . 0.9300 ?
C3 C4 . 1.378(3) ?
C3 H3 . 0.9300 ?
C4 C5 . 1.377(3) ?
C4 H4 . 0.9300 ?
C5 C6 . 1.398(2) ?
C5 H5 . 0.9300 ?
C7 H7A . 0.9600 ?
C7 H7B . 0.9600 ?
C7 H7C . 0.9600 ?
C8 C9 . 1.528(2) ?
C9 C10 . 1.526(2) ?
C9 C12 . 1.529(2) ?
C9 H9 . 0.9800 ?
C11 H11A . 0.9600 ?
C11 H11B . 0.9600 ?
C11 H11C . 0.9600 ?
C12 C13 . 1.516(3) ?
C12 H12A . 0.9700 ?
C12 H12B . 0.9700 ?
C13 C14 . 1.525(2) ?
C13 H13A . 0.9700 ?
C13 H13B . 0.9700 ?
C14 C15 . 1.516(3) ?
C14 H14A . 0.9700 ?
C14 H14B . 0.9700 ?
C15 C16 . 1.523(2) ?
C15 H15A . 0.9700 ?
C15 H15B . 0.9700 ?
C16 C17 . 1.519(3) ?
C16 H16A . 0.9700 ?
C16 H16B . 0.9700 ?
C17 C18 . 1.519(2) ?
C17 H17A . 0.9700 ?
C17 H17B . 0.9700 ?
C18 C19 . 1.517(3) ?
C18 H18A . 0.9700 ?
C18 H18B . 0.9700 ?
C19 C20 . 1.521(2) ?
C19 H19A . 0.9700 ?
C19 H19B . 0.9700 ?
C20 C21 . 1.515(3) ?
C20 H20A . 0.9700 ?
C20 H20B . 0.9700 ?
C21 C22 . 1.529(2) ?
C21 H21A . 0.9700 ?
C21 H21B . 0.9700 ?
C22 C23 . 1.497(3) ?
C22 H22A . 0.9700 ?
C22 H22B . 0.9700 ?
C23 H23A . 0.9700 ?
C23 H23B . 0.9700 ?

loop_
_geom_hbond_atom_site_label_D
_geom_hbond_atom_site_label_H
_geom_hbond_atom_site_label_A
_geom_hbond_site_symmetry_A
_geom_hbond_distance_DH
_geom_hbond_distance_HA
_geom_hbond_distance_DA
_geom_hbond_angle_DHA
C2 H2 O1 2_545 0.93 2.52 3.424(2) 164
C7 H7B O2 2_445 0.96 2.40 3.340(2) 166
C11 H11C O1 2_445 0.96 2.48 3.407(2) 164

loop_
_geom_torsion_atom_site_label_1
_geom_torsion_atom_site_label_2
_geom_torsion_atom_site_label_3
_geom_torsion_atom_site_label_4
_geom_torsion_site_symmetry_1
_geom_torsion_site_symmetry_2
_geom_torsion_site_symmetry_3
_geom_torsion_site_symmetry_4
_geom_torsion
_geom_torsion_publ_flag
C8 N1 C1 C6 . . . . 50.6(2) ?
C7 N1 C1 C6 . . . . -132.37(17) ?
C8 N1 C1 C2 . . . . -131.72(18) ?
C7 N1 C1 C2 . . . . 45.3(2) ?
C6 C1 C2 C3 . . . . 0.6(3) ?
N1 C1 C2 C3 . . . . -177.09(17) ?
C1 C2 C3 C4 . . . . 0.3(3) ?
C2 C3 C4 C5 . . . . -1.1(3) ?
C3 C4 C5 C6 . . . . 1.0(3) ?
C2 C1 C6 C5 . . . . -0.7(3) ?
N1 C1 C6 C5 . . . . 176.96(16) ?
C2 C1 C6 N2 . . . . -178.75(16) ?
N1 C1 C6 N2 . . . . -1.1(3) ?
C4 C5 C6 C1 . . . . -0.1(3) ?
C4 C5 C6 N2 . . . . 178.02(17) ?
C10 N2 C6 C1 . . . . -51.4(2) ?
C11 N2 C6 C1 . . . . 134.90(17) ?
C10 N2 C6 C5 . . . . 130.52(18) ?
C11 N2 C6 C5 . . . . -43.2(2) ?
C1 N1 C8 O1 . . . . 176.05(16) ?
C7 N1 C8 O1 . . . . -0.9(3) ?
C1 N1 C8 C9 . . . . -5.7(2) ?
C7 N1 C8 C9 . . . . 177.33(15) ?
O1 C8 C9 C10 . . . . 107.82(18) ?
N1 C8 C9 C10 . . . . -70.41(18) ?
O1 C8 C9 C12 . . . . -15.1(2) ?
N1 C8 C9 C12 . . . . 166.69(15) ?
C6 N2 C10 O2 . . . . -171.56(16) ?
C11 N2 C10 O2 . . . . 2.2(3) ?
C6 N2 C10 C9 . . . . 9.8(2) ?
C11 N2 C10 C9 . . . . -176.45(15) ?
C8 C9 C10 O2 . . . . -111.04(18) ?
C12 C9 C10 O2 . . . . 11.4(2) ?
C8 C9 C10 N2 . . . . 67.61(18) ?
C12 C9 C10 N2 . . . . -169.93(15) ?
C10 C9 C12 C13 . . . . 164.64(15) ?
C8 C9 C12 C13 . . . . -75.51(19) ?
C9 C12 C13 C14 . . . . 175.98(15) ?
C12 C13 C14 C15 . . . . 178.16(16) ?
C13 C14 C15 C16 . . . . 175.04(15) ?
C14 C15 C16 C17 . . . . 178.80(16) ?
C15 C16 C17 C18 . . . . -179.03(16) ?
C16 C17 C18 C19 . . . . 178.06(17) ?
C17 C18 C19 C20 . . . . -179.30(17) ?
C18 C19 C20 C21 . . . . -178.30(16) ?
C19 C20 C21 C22 . . . . 175.93(17) ?
C20 C21 C22 C23 . . . . -177.00(16) ?
C21 C22 C23 Br1 . . . . 173.24(13) ?

loop_
_cod_related_entry_id
_cod_related_entry_database
_cod_related_entry_code
1 ChemSpider 30656324
